data_7020976
loop_
_publ_author_name
'Yamashita, Kei'
'Miyazaki, Rie'
'Kataoka, Yumiko'
'Nakanishi, Takayuki'
'Hasegawa, Yasuchika'
'Nakano, Motohiro'
'Yamamura, Tomoo'
'Kajiwara, Takashi'

_publ_section_title
;
 A luminescent single-molecule magnet: observation of magnetic anisotropy
 using emission as a probe.
;
_journal_issue 6
_journal_name_full 'Dalton transactions (Cambridge, England : 2003)'
_journal_page_first 1987
_journal_page_last 1990
_journal_paper_doi 10.1039/c2dt32785f
_journal_volume 42
_journal_year 2013
_chemical_formula_sum 'C72 H86 B Br2 N4 O12 Tb Zn2'
_chemical_formula_weight 1659.74
_chemical_name_systematic
;
?
;
_space_group_IT_number 14
_symmetry_cell_setting monoclinic
_symmetry_space_group_name_Hall '-P 2yn'
_symmetry_space_group_name_H-M 'P 1 21/n 1'
_atom_sites_solution_hydrogens geom
_atom_sites_solution_primary direct
_atom_sites_solution_secondary difmap
_audit_creation_method SHELXL-97
_cell_angle_alpha 90.00
_cell_angle_beta 108.518(2)
_cell_angle_gamma 90.00
_cell_formula_units_Z 4
_cell_length_a 13.421(2)
_cell_length_b 33.281(6)
_cell_length_c 16.773(3)
_cell_measurement_reflns_used 16132
_cell_measurement_temperature 153(2)
_cell_measurement_theta_max 28.00
_cell_measurement_theta_min 1.42
_cell_volume 7104(2)
_computing_cell_refinement 'CrystalClear ver. 1.4'
_computing_data_collection 'CrystalClear ver. 1.4'
_computing_data_reduction CrystalStructure
_computing_molecular_graphics OrtepIII
_computing_publication_material 'SHELXL-97 (Sheldrick, 1997)'
_computing_structure_refinement 'SHELXL-97 (Sheldrick, 1997)'
_computing_structure_solution SIR97
_diffrn_ambient_temperature 153(2)
_diffrn_measured_fraction_theta_full 0.998
_diffrn_measured_fraction_theta_max 0.998
_diffrn_measurement_device
;
Saturn724+ (4x4 bin mode)
;
_diffrn_measurement_method 'phi and omega scans'
_diffrn_radiation_detector CCD
_diffrn_radiation_monochromator Confocal
_diffrn_radiation_source 'Rotating Anode'
_diffrn_radiation_type MoK\a
_diffrn_radiation_wavelength 0.71075
_diffrn_reflns_av_R_equivalents 0.0660
_diffrn_reflns_av_sigmaI/netI 0.0583
_diffrn_reflns_limit_h_max 17
_diffrn_reflns_limit_h_min -17
_diffrn_reflns_limit_k_max 43
_diffrn_reflns_limit_k_min -43
_diffrn_reflns_limit_l_max 22
_diffrn_reflns_limit_l_min -22
_diffrn_reflns_number 86379
_diffrn_reflns_theta_full 28.00
_diffrn_reflns_theta_max 28.00
_diffrn_reflns_theta_min 1.70
_exptl_absorpt_coefficient_mu 2.842
_exptl_absorpt_correction_T_max 0.8045
_exptl_absorpt_correction_T_min 0.6003
_exptl_absorpt_correction_type multi-scan
_exptl_absorpt_process_details 'REQAB (Rigaku, 1998)'
_exptl_crystal_colour yellow
_exptl_crystal_density_diffrn 1.552
_exptl_crystal_density_method 'not measured'
_exptl_crystal_description prism
_exptl_crystal_F_000 3368
_exptl_crystal_size_max 0.20
_exptl_crystal_size_mid 0.15
_exptl_crystal_size_min 0.08
_refine_diff_density_max 1.803
_refine_diff_density_min -1.283
_refine_diff_density_rms 0.125
_refine_ls_extinction_method none
_refine_ls_goodness_of_fit_ref 1.099
_refine_ls_hydrogen_treatment 'riding model'
_refine_ls_matrix_type full
_refine_ls_number_parameters 851
_refine_ls_number_reflns 17129
_refine_ls_number_restraints 5
_refine_ls_restrained_S_all 1.101
_refine_ls_R_factor_all 0.0833
_refine_ls_R_factor_gt 0.0628
_refine_ls_shift/su_max 0.001
_refine_ls_shift/su_mean 0.000
_refine_ls_structure_factor_coef Fsqd
_refine_ls_weighting_details 'calc w=1/[\s^2^(Fo^2^)+(0.0692P)^2^+7.4437P] where P=(Fo^2^+2Fc^2^)/3'
_refine_ls_weighting_scheme calc
_refine_ls_wR_factor_gt 0.1436
_refine_ls_wR_factor_ref 0.1559
_reflns_number_gt 13442
_reflns_number_total 17129
_reflns_threshold_expression >2sigma(I)
_cod_data_source_file c2dt32785f.txt
_cod_data_source_block complex_1
_cod_depositor_comments
;
The following automatic conversions were performed:

'_symmetry_cell_setting' value 'Monoclinic' changed to 'monoclinic'
according to /home/saulius/struct/CIF-dictionaries/cif_core.dic
dictionary named 'cif_core.dic' version 2.4.2 from
2011-04-26.

'_exptl_absorpt_correction_type' value 'multi scan'
changed to 'multi-scan' according to
/home/saulius/struct/CIF-dictionaries/cif_core.dic dictionary named
'cif_core.dic' version 2.4.2 from 2011-04-26.

Automatic conversion script
Id: cif_fix_values 1891 2012-01-12 08:04:46Z andrius 
;
_cod_original_sg_symbol_H-M P2(1)/n
_cod_database_code 7020976

loop_
_symmetry_equiv_pos_as_xyz
'x, y, z'
'-x+1/2, y+1/2, -z+1/2'
'-x, -y, -z'
'x-1/2, -y-1/2, z-1/2'

loop_
_atom_site_label
_atom_site_type_symbol
_atom_site_fract_x
_atom_site_fract_y
_atom_site_fract_z
_atom_site_U_iso_or_equiv
_atom_site_adp_type
_atom_site_occupancy
_atom_site_symmetry_multiplicity
_atom_site_calc_flag
_atom_site_refinement_flags
_atom_site_disorder_assembly
_atom_site_disorder_group
Tb Tb 0.58665(2) 0.180412(7) 0.261902(15) 0.02888(8) Uani 1 1 d . . .
Zn1 Zn 0.79567(5) 0.201118(18) 0.16822(4) 0.03152(14) Uani 1 1 d . . .
Zn2 Zn 0.39377(5) 0.160214(18) 0.36487(4) 0.03188(14) Uani 1 1 d D . .
Br1 Br 0.91430(5) 0.256461(19) 0.22357(4) 0.04861(17) Uani 1 1 d . . .
Br2 Br 0.23605(7) 0.19299(3) 0.28071(6) 0.0543(2) Uani 0.90 1 d PD A 1
Br3 Br 0.2457(7) 0.1774(3) 0.2518(5) 0.058(2) Uani 0.10 1 d PD A 2
O1 O 0.7040(3) 0.14384(10) 0.3907(2) 0.0324(8) Uani 1 1 d . . .
O2 O 0.7614(3) 0.16902(10) 0.2656(2) 0.0291(7) Uani 1 1 d . . .
O3 O 0.6381(3) 0.21136(10) 0.1560(2) 0.0317(8) Uani 1 1 d . . .
O4 O 0.4943(3) 0.24693(12) 0.2051(2) 0.0414(9) Uani 1 1 d . . .
O5 O 0.6748(3) 0.23872(11) 0.3484(2) 0.0367(8) Uani 1 1 d . . .
O6 O 0.5213(3) 0.19870(10) 0.3707(2) 0.0305(8) Uani 1 1 d . A .
O7 O 0.4807(3) 0.13149(10) 0.2975(2) 0.0324(8) Uani 1 1 d . A .
O8 O 0.6026(3) 0.11154(11) 0.2105(2) 0.0347(8) Uani 1 1 d . . .
O9 O 0.4407(3) 0.16762(13) 0.1304(3) 0.0478(10) Uani 1 1 d D . .
H1 H 0.4413 0.1942 0.1222 0.6(2) Uiso 1 1 d D . .
N1 N 0.9054(4) 0.15753(14) 0.1685(3) 0.0364(10) Uani 1 1 d . . .
N2 N 0.7532(4) 0.21074(13) 0.0373(3) 0.0369(10) Uani 1 1 d . . .
N3 N 0.4058(4) 0.17911(13) 0.4858(3) 0.0334(10) Uani 1 1 d . A .
N4 N 0.3416(4) 0.10371(14) 0.3864(3) 0.0365(10) Uani 1 1 d . A .
C1 C 0.6746(5) 0.12989(17) 0.4624(3) 0.0392(13) Uani 1 1 d . . .
H2 H 0.6559 0.1014 0.4552 0.059 Uiso 1 1 calc R . .
H3 H 0.6142 0.1454 0.4663 0.059 Uiso 1 1 calc R . .
H4 H 0.7340 0.1335 0.5140 0.059 Uiso 1 1 calc R . .
C2 C 0.7919(4) 0.12554(14) 0.3816(3) 0.0281(10) Uani 1 1 d . . .
C3 C 0.8481(4) 0.09590(16) 0.4334(3) 0.0352(12) Uani 1 1 d . . .
H5 H 0.8267 0.0863 0.4787 0.042 Uiso 1 1 calc R . .
C4 C 0.9367(5) 0.07997(18) 0.4190(4) 0.0475(15) Uani 1 1 d . . .
H6 H 0.9775 0.0601 0.4557 0.057 Uiso 1 1 calc R . .
C5 C 0.9646(4) 0.09298(17) 0.3523(4) 0.0430(14) Uani 1 1 d . . .
H7 H 1.0241 0.0813 0.3423 0.052 Uiso 1 1 calc R . .
C6 C 0.9090(4) 0.12280(15) 0.2982(3) 0.0327(11) Uani 1 1 d . . .
C7 C 0.8205(4) 0.14032(14) 0.3130(3) 0.0291(10) Uani 1 1 d . . .
C8 C 0.9436(4) 0.13271(17) 0.2266(4) 0.0373(12) Uani 1 1 d . . .
H8 H 1.0035 0.1184 0.2234 0.045 Uiso 1 1 calc R . .
C9 C 0.9592(5) 0.16181(19) 0.1050(4) 0.0443(14) Uani 1 1 d . . .
H9 H 1.0104 0.1396 0.1124 0.053 Uiso 1 1 calc R . .
H10 H 0.9993 0.1873 0.1155 0.053 Uiso 1 1 calc R . .
C10 C 0.8870(5) 0.16164(18) 0.0141(4) 0.0412(13) Uani 1 1 d . . .
C11 C 0.9574(6) 0.1578(2) -0.0425(4) 0.0565(18) Uani 1 1 d . . .
H11 H 0.9139 0.1594 -0.1016 0.085 Uiso 1 1 calc R . .
H12 H 0.9943 0.1320 -0.0319 0.085 Uiso 1 1 calc R . .
H13 H 1.0089 0.1798 -0.0298 0.085 Uiso 1 1 calc R . .
C12 C 0.8108(5) 0.12600(19) -0.0021(4) 0.0517(16) Uani 1 1 d . . .
H14 H 0.7608 0.1299 0.0289 0.078 Uiso 1 1 calc R . .
H15 H 0.8504 0.1011 0.0168 0.078 Uiso 1 1 calc R . .
H16 H 0.7726 0.1241 -0.0624 0.078 Uiso 1 1 calc R . .
C13 C 0.8275(5) 0.20084(18) -0.0087(4) 0.0449(14) Uani 1 1 d . . .
H17 H 0.8795 0.2229 0.0004 0.054 Uiso 1 1 calc R . .
H18 H 0.7878 0.2002 -0.0696 0.054 Uiso 1 1 calc R . .
C14 C 0.6747(5) 0.23242(17) -0.0036(3) 0.0397(13) Uani 1 1 d . . .
H19 H 0.6676 0.2377 -0.0608 0.048 Uiso 1 1 calc R . .
C15 C 0.5959(5) 0.24965(17) 0.0276(3) 0.0386(13) Uani 1 1 d . . .
C16 C 0.5304(5) 0.27901(19) -0.0227(4) 0.0522(16) Uani 1 1 d . . .
H20 H 0.5382 0.2855 -0.0756 0.063 Uiso 1 1 calc R . .
C17 C 0.4552(6) 0.2987(2) 0.0023(4) 0.0603(19) Uani 1 1 d . . .
H21 H 0.4130 0.3189 -0.0324 0.072 Uiso 1 1 calc R . .
C18 C 0.4409(5) 0.28883(19) 0.0788(4) 0.0487(15) Uani 1 1 d . . .
H22 H 0.3889 0.3022 0.0964 0.058 Uiso 1 1 calc R . .
C19 C 0.5030(5) 0.25958(17) 0.1283(3) 0.0392(13) Uani 1 1 d . . .
C20 C 0.5818(4) 0.23974(15) 0.1051(3) 0.0336(11) Uani 1 1 d . . .
C21 C 0.4373(5) 0.27279(18) 0.2441(4) 0.0498(16) Uani 1 1 d . . .
H23 H 0.4685 0.2997 0.2512 0.075 Uiso 1 1 calc R . .
H24 H 0.4407 0.2619 0.2991 0.075 Uiso 1 1 calc R . .
H25 H 0.3637 0.2744 0.2083 0.075 Uiso 1 1 calc R . .
C22 C 0.7292(6) 0.2708(2) 0.3232(4) 0.060(2) Uani 1 1 d . . .
H26 H 0.7018 0.2966 0.3352 0.090 Uiso 1 1 calc R . .
H27 H 0.7185 0.2687 0.2628 0.090 Uiso 1 1 calc R . .
H28 H 0.8044 0.2690 0.3543 0.090 Uiso 1 1 calc R . .
C23 C 0.6617(4) 0.24286(15) 0.4271(3) 0.0327(11) Uani 1 1 d . A .
C24 C 0.7251(5) 0.26626(18) 0.4908(4) 0.0434(14) Uani 1 1 d . . .
H29 H 0.7819 0.2809 0.4825 0.052 Uiso 1 1 calc R . .
C25 C 0.7059(5) 0.26840(18) 0.5668(4) 0.0469(14) Uani 1 1 d . . .
H30 H 0.7482 0.2849 0.6107 0.056 Uiso 1 1 calc R . .
C26 C 0.6256(5) 0.24657(17) 0.5784(4) 0.0397(13) Uani 1 1 d . . .
H31 H 0.6136 0.2477 0.6313 0.048 Uiso 1 1 calc R . .
C27 C 0.5598(4) 0.22235(15) 0.5138(3) 0.0328(11) Uani 1 1 d . A .
C28 C 0.5767(4) 0.22088(14) 0.4361(3) 0.0290(10) Uani 1 1 d . . .
C29 C 0.4742(4) 0.20225(16) 0.5331(3) 0.0359(12) Uani 1 1 d . . .
H32 H 0.4689 0.2070 0.5874 0.043 Uiso 1 1 calc R A .
C30 C 0.3213(5) 0.16573(18) 0.5192(4) 0.0453(14) Uani 1 1 d . . .
H33 H 0.2540 0.1776 0.4842 0.054 Uiso 1 1 calc R A .
H34 H 0.3363 0.1764 0.5769 0.054 Uiso 1 1 calc R . .
C31 C 0.3079(4) 0.12012(18) 0.5215(4) 0.0401(13) Uani 1 1 d . A .
C32 C 0.2256(6) 0.1131(2) 0.5651(4) 0.0605(19) Uani 1 1 d . . .
H35 H 0.1597 0.1262 0.5330 0.091 Uiso 1 1 calc R A .
H36 H 0.2505 0.1243 0.6220 0.091 Uiso 1 1 calc R . .
H37 H 0.2137 0.0841 0.5683 0.091 Uiso 1 1 calc R . .
C33 C 0.4109(5) 0.1000(2) 0.5696(4) 0.0503(15) Uani 1 1 d . . .
H38 H 0.4345 0.1099 0.6277 0.075 Uiso 1 1 calc R A .
H39 H 0.4640 0.1063 0.5427 0.075 Uiso 1 1 calc R . .
H40 H 0.4007 0.0709 0.5696 0.075 Uiso 1 1 calc R . .
C34 C 0.2656(4) 0.10313(18) 0.4329(4) 0.0402(13) Uani 1 1 d . . .
H41 H 0.2428 0.0751 0.4362 0.048 Uiso 1 1 calc R A .
H42 H 0.2029 0.1188 0.4010 0.048 Uiso 1 1 calc R . .
C35 C 0.3675(4) 0.06944(17) 0.3636(3) 0.0384(12) Uani 1 1 d . . .
H43 H 0.3370 0.0465 0.3803 0.046 Uiso 1 1 calc R A .
C36 C 0.4382(4) 0.06176(15) 0.3153(3) 0.0340(11) Uani 1 1 d . A .
C37 C 0.4527(5) 0.02151(18) 0.2983(4) 0.0450(14) Uani 1 1 d . . .
H44 H 0.4161 0.0013 0.3177 0.054 Uiso 1 1 calc R A .
C38 C 0.5182(5) 0.01061(17) 0.2545(4) 0.0485(15) Uani 1 1 d . A .
H45 H 0.5294 -0.0170 0.2457 0.058 Uiso 1 1 calc R . .
C39 C 0.5691(5) 0.04042(17) 0.2223(4) 0.0401(13) Uani 1 1 d . . .
H46 H 0.6128 0.0333 0.1897 0.048 Uiso 1 1 calc R A .
C40 C 0.5546(4) 0.07990(15) 0.2386(3) 0.0332(11) Uani 1 1 d . A .
C41 C 0.4892(4) 0.09235(15) 0.2850(3) 0.0298(11) Uani 1 1 d . . .
C42 C 0.6457(5) 0.1026(2) 0.1441(4) 0.0488(15) Uani 1 1 d . . .
H47 H 0.7098 0.0866 0.1667 0.073 Uiso 1 1 calc R . .
H48 H 0.6625 0.1277 0.1207 0.073 Uiso 1 1 calc R . .
H49 H 0.5941 0.0874 0.0998 0.073 Uiso 1 1 calc R . .
C43 C 0.3487(6) 0.1394(3) 0.1128(6) 0.080(2) Uani 1 1 d . . .
H50 H 0.3734 0.1117 0.1134 0.120 Uiso 1 1 calc R . .
H51 H 0.2983 0.1455 0.0575 0.120 Uiso 1 1 calc R . .
H52 H 0.3145 0.1427 0.1561 0.120 Uiso 1 1 calc R . .
C44 C 0.7673(5) 0.13087(18) 0.7312(4) 0.0435(14) Uani 1 1 d . . .
H53 H 0.8241 0.1394 0.7130 0.052 Uiso 1 1 calc R . .
C45 C 0.6961(5) 0.15970(19) 0.7383(4) 0.0516(16) Uani 1 1 d . . .
H54 H 0.7051 0.1870 0.7259 0.062 Uiso 1 1 calc R . .
C46 C 0.6115(5) 0.1483(2) 0.7638(4) 0.0525(16) Uani 1 1 d . . .
H55 H 0.5616 0.1676 0.7687 0.063 Uiso 1 1 calc R . .
C47 C 0.6010(5) 0.1085(2) 0.7817(4) 0.0509(16) Uani 1 1 d . . .
H56 H 0.5433 0.1002 0.7990 0.061 Uiso 1 1 calc R . .
C48 C 0.6750(5) 0.08048(18) 0.7746(4) 0.0436(14) Uani 1 1 d . . .
H57 H 0.6661 0.0532 0.7880 0.052 Uiso 1 1 calc R . .
C49 C 0.7611(4) 0.09020(16) 0.7492(3) 0.0357(12) Uani 1 1 d . . .
C50 C 0.8616(8) 0.0220(2) 0.8815(5) 0.084(3) Uani 1 1 d . . .
H58 H 0.8685 0.0483 0.9041 0.101 Uiso 1 1 calc R . .
C51 C 0.8641(12) -0.0106(3) 0.9350(6) 0.131(5) Uani 1 1 d . . .
H59 H 0.8669 -0.0058 0.9915 0.157 Uiso 1 1 calc R . .
C52 C 0.8626(10) -0.0485(3) 0.9075(6) 0.107(4) Uani 1 1 d . . .
H60 H 0.8689 -0.0704 0.9451 0.129 Uiso 1 1 calc R . .
C53 C 0.8520(6) -0.0553(2) 0.8252(5) 0.0612(19) Uani 1 1 d . . .
H61 H 0.8480 -0.0820 0.8044 0.073 Uiso 1 1 calc R . .
C54 C 0.8470(4) -0.02255(18) 0.7712(4) 0.0440(14) Uani 1 1 d . . .
H62 H 0.8415 -0.0278 0.7143 0.053 Uiso 1 1 calc R . .
C55 C 0.8496(5) 0.01730(18) 0.7973(4) 0.0418(13) Uani 1 1 d . . .
C56 C 1.0364(5) 0.0779(2) 0.8317(5) 0.0603(19) Uani 1 1 d . . .
H63 H 1.0241 0.0627 0.8756 0.072 Uiso 1 1 calc R . .
C57 C 1.1279(6) 0.0983(3) 0.8489(6) 0.080(3) Uani 1 1 d . . .
H64 H 1.1776 0.0973 0.9038 0.096 Uiso 1 1 calc R . .
C58 C 1.1493(6) 0.1208(3) 0.7864(8) 0.088(3) Uani 1 1 d . . .
H65 H 1.2137 0.1350 0.7981 0.106 Uiso 1 1 calc R . .
C59 C 1.0762(6) 0.1223(2) 0.7070(6) 0.074(3) Uani 1 1 d . . .
H66 H 1.0894 0.1378 0.6639 0.089 Uiso 1 1 calc R . .
C60 C 0.9828(5) 0.1008(2) 0.6910(5) 0.0510(16) Uani 1 1 d . . .
H67 H 0.9337 0.1017 0.6359 0.061 Uiso 1 1 calc R . .
C61 C 0.9578(5) 0.07784(19) 0.7520(4) 0.0428(14) Uani 1 1 d . . .
C62 C 0.6926(5) 0.04182(16) 0.5880(4) 0.0392(13) Uani 1 1 d . . .
H68 H 0.6455 0.0552 0.6111 0.047 Uiso 1 1 calc R . .
C63 C 0.6530(5) 0.02539(17) 0.5088(4) 0.0448(14) Uani 1 1 d . . .
H69 H 0.5801 0.0273 0.4788 0.054 Uiso 1 1 calc R . .
C64 C 0.7202(6) 0.00589(17) 0.4728(4) 0.0492(16) Uani 1 1 d . . .
H70 H 0.6943 -0.0054 0.4180 0.059 Uiso 1 1 calc R . .
C65 C 0.8262(5) 0.00338(17) 0.5192(4) 0.0455(14) Uani 1 1 d . . .
H71 H 0.8735 -0.0098 0.4961 0.055 Uiso 1 1 calc R . .
C66 C 0.8627(5) 0.01964(17) 0.5978(4) 0.0422(13) Uani 1 1 d . . .
H72 H 0.9355 0.0171 0.6280 0.051 Uiso 1 1 calc R . .
C67 C 0.7988(4) 0.03979(16) 0.6360(3) 0.0367(12) Uani 1 1 d . . .
B1 B 0.8428(5) 0.05633(19) 0.7343(4) 0.0353(13) Uani 1 1 d . . .
O10 O 1.2933(7) 0.0145(3) 0.8812(7) 0.149(4) Uani 1 1 d . . .
C68 C 1.2091(8) 0.0065(3) 0.8150(6) 0.095(3) Uani 1 1 d D . .
C69 C 1.1296(7) -0.0203(3) 0.8270(7) 0.104(4) Uani 1 1 d D . .
H73 H 1.1531 -0.0307 0.8847 0.156 Uiso 1 1 calc R . .
H74 H 1.1184 -0.0427 0.7873 0.156 Uiso 1 1 calc R . .
H75 H 1.0636 -0.0055 0.8172 0.156 Uiso 1 1 calc R . .
C70 C 1.1970(10) 0.0209(4) 0.7299(7) 0.133(5) Uani 1 1 d D . .
H76 H 1.2629 0.0332 0.7288 0.200 Uiso 1 1 calc R . .
H77 H 1.1404 0.0408 0.7133 0.200 Uiso 1 1 calc R . .
H78 H 1.1798 -0.0018 0.6906 0.200 Uiso 1 1 calc R . .
O11 O 0.4687(9) 0.0647(3) 0.9399(7) 0.181(4) Uiso 1 1 d D . .
H79 H 0.4350 0.0549 0.9703 0.272 Uiso 1 1 d . . .
C71 C 0.5646(10) 0.0430(4) 0.9522(10) 0.172(6) Uiso 1 1 d D . .
H80 H 0.6218 0.0621 0.9566 0.259 Uiso 1 1 calc R . .
H81 H 0.5569 0.0250 0.9044 0.259 Uiso 1 1 calc R . .
H82 H 0.5808 0.0272 1.0041 0.259 Uiso 1 1 calc R . .
C72 C 0.4668(6) 0.1652(2) 0.9079(4) 0.068(2) Uiso 1 1 d D . .
H83 H 0.4629 0.1945 0.9128 0.102 Uiso 1 1 calc R . .
H84 H 0.4136 0.1563 0.8560 0.102 Uiso 1 1 calc R . .
H85 H 0.5368 0.1576 0.9064 0.102 Uiso 1 1 calc R . .
O12 O 0.4477(6) 0.1464(3) 0.9790(5) 0.132(3) Uiso 1 1 d D . .
H86 H 0.3849 0.1503 0.9766 0.198 Uiso 1 1 calc R . .

loop_
_atom_site_aniso_label
_atom_site_aniso_U_11
_atom_site_aniso_U_22
_atom_site_aniso_U_33
_atom_site_aniso_U_23
_atom_site_aniso_U_13
_atom_site_aniso_U_12
Tb 0.03604(15) 0.02425(13) 0.02960(14) 0.00276(9) 0.01504(11) 0.00302(10)
Zn1 0.0391(3) 0.0286(3) 0.0308(3) 0.0014(2) 0.0167(3) -0.0003(2)
Zn2 0.0344(3) 0.0320(3) 0.0312(3) 0.0019(2) 0.0132(3) -0.0012(2)
Br1 0.0652(4) 0.0438(3) 0.0443(3) -0.0096(3) 0.0278(3) -0.0202(3)
Br2 0.0425(4) 0.0678(7) 0.0509(5) 0.0208(4) 0.0123(4) 0.0145(4)
Br3 0.055(5) 0.050(5) 0.057(5) 0.006(4) 0.003(4) 0.012(4)
O1 0.045(2) 0.0248(17) 0.0300(18) 0.0049(14) 0.0164(17) 0.0038(15)
O2 0.0323(19) 0.0257(17) 0.0301(18) 0.0054(14) 0.0112(15) 0.0035(14)
O3 0.036(2) 0.0302(18) 0.0327(19) 0.0072(15) 0.0171(16) 0.0066(15)
O4 0.052(2) 0.039(2) 0.040(2) 0.0057(17) 0.0230(19) 0.0148(18)
O5 0.043(2) 0.0307(19) 0.041(2) -0.0065(16) 0.0194(18) -0.0045(16)
O6 0.0320(19) 0.0308(19) 0.0306(18) -0.0031(14) 0.0126(15) -0.0015(15)
O7 0.042(2) 0.0247(17) 0.0354(19) -0.0021(14) 0.0186(17) -0.0020(15)
O8 0.038(2) 0.0326(19) 0.039(2) -0.0038(16) 0.0183(17) -0.0035(16)
O9 0.042(2) 0.044(2) 0.053(3) 0.014(2) 0.008(2) -0.0029(19)
N1 0.037(2) 0.034(2) 0.042(3) -0.002(2) 0.017(2) -0.002(2)
N2 0.049(3) 0.032(2) 0.034(2) -0.0005(19) 0.019(2) -0.004(2)
N3 0.036(2) 0.031(2) 0.039(2) -0.0034(19) 0.021(2) -0.0022(18)
N4 0.039(3) 0.039(3) 0.031(2) -0.0008(19) 0.011(2) -0.010(2)
C1 0.055(4) 0.034(3) 0.034(3) 0.009(2) 0.022(3) 0.005(3)
C2 0.029(3) 0.021(2) 0.033(3) -0.0024(19) 0.008(2) -0.0069(19)
C3 0.033(3) 0.033(3) 0.033(3) 0.007(2) 0.003(2) -0.001(2)
C4 0.037(3) 0.043(3) 0.056(4) 0.018(3) 0.006(3) 0.009(3)
C5 0.035(3) 0.037(3) 0.052(4) 0.003(3) 0.007(3) 0.010(2)
C6 0.029(3) 0.030(3) 0.037(3) -0.003(2) 0.008(2) -0.003(2)
C7 0.028(3) 0.025(2) 0.031(3) -0.0042(19) 0.003(2) -0.0058(19)
C8 0.031(3) 0.036(3) 0.046(3) -0.006(2) 0.014(3) -0.001(2)
C9 0.049(4) 0.048(4) 0.045(3) -0.002(3) 0.028(3) -0.003(3)
C10 0.045(3) 0.045(3) 0.041(3) -0.007(3) 0.024(3) -0.005(3)
C11 0.069(5) 0.068(5) 0.044(4) -0.014(3) 0.033(3) -0.010(4)
C12 0.063(4) 0.048(4) 0.048(4) -0.015(3) 0.024(3) -0.010(3)
C13 0.060(4) 0.045(3) 0.040(3) -0.002(3) 0.031(3) -0.005(3)
C14 0.057(4) 0.037(3) 0.027(3) 0.002(2) 0.015(3) -0.008(3)
C15 0.047(3) 0.034(3) 0.033(3) 0.006(2) 0.010(3) 0.000(2)
C16 0.066(4) 0.050(4) 0.039(3) 0.020(3) 0.015(3) 0.006(3)
C17 0.064(5) 0.058(4) 0.050(4) 0.020(3) 0.006(4) 0.018(4)
C18 0.057(4) 0.041(3) 0.049(4) 0.011(3) 0.018(3) 0.017(3)
C19 0.048(3) 0.036(3) 0.032(3) 0.006(2) 0.011(3) 0.004(2)
C20 0.043(3) 0.024(2) 0.034(3) 0.010(2) 0.011(2) 0.004(2)
C21 0.067(4) 0.037(3) 0.053(4) 0.006(3) 0.029(3) 0.022(3)
C22 0.090(5) 0.050(4) 0.061(4) -0.018(3) 0.054(4) -0.036(4)
C23 0.040(3) 0.027(3) 0.034(3) -0.002(2) 0.017(2) 0.000(2)
C24 0.040(3) 0.043(3) 0.048(3) -0.010(3) 0.016(3) -0.007(3)
C25 0.054(4) 0.042(3) 0.044(3) -0.012(3) 0.015(3) -0.006(3)
C26 0.048(3) 0.037(3) 0.033(3) -0.005(2) 0.011(3) 0.001(3)
C27 0.041(3) 0.026(3) 0.033(3) -0.002(2) 0.015(2) 0.003(2)
C28 0.031(3) 0.024(2) 0.030(3) -0.0019(19) 0.008(2) 0.001(2)
C29 0.045(3) 0.032(3) 0.035(3) -0.002(2) 0.018(3) 0.005(2)
C30 0.051(4) 0.042(3) 0.055(4) -0.010(3) 0.033(3) -0.010(3)
C31 0.041(3) 0.044(3) 0.040(3) 0.000(3) 0.019(3) -0.009(3)
C32 0.072(5) 0.067(5) 0.056(4) -0.005(3) 0.039(4) -0.023(4)
C33 0.056(4) 0.054(4) 0.039(3) 0.005(3) 0.013(3) -0.010(3)
C34 0.030(3) 0.047(3) 0.045(3) 0.003(3) 0.015(3) -0.003(2)
C35 0.045(3) 0.034(3) 0.034(3) 0.001(2) 0.010(3) -0.009(2)
C36 0.037(3) 0.028(3) 0.034(3) -0.002(2) 0.007(2) -0.006(2)
C37 0.059(4) 0.033(3) 0.045(3) -0.002(2) 0.019(3) -0.009(3)
C38 0.056(4) 0.027(3) 0.063(4) -0.009(3) 0.019(3) 0.003(3)
C39 0.042(3) 0.040(3) 0.037(3) -0.006(2) 0.011(3) -0.003(3)
C40 0.032(3) 0.028(3) 0.035(3) -0.003(2) 0.005(2) -0.003(2)
C41 0.030(3) 0.027(2) 0.031(3) -0.003(2) 0.006(2) -0.002(2)
C42 0.059(4) 0.051(4) 0.048(4) -0.013(3) 0.032(3) -0.010(3)
C43 0.068(5) 0.075(6) 0.079(6) 0.005(5) -0.001(4) -0.003(4)
C44 0.040(3) 0.040(3) 0.055(4) 0.007(3) 0.021(3) 0.004(3)
C45 0.051(4) 0.039(3) 0.067(4) 0.008(3) 0.021(3) 0.012(3)
C46 0.043(4) 0.056(4) 0.058(4) -0.004(3) 0.015(3) 0.010(3)
C47 0.044(4) 0.055(4) 0.061(4) -0.012(3) 0.027(3) -0.006(3)
C48 0.051(4) 0.039(3) 0.047(3) -0.004(3) 0.024(3) -0.001(3)
C49 0.042(3) 0.034(3) 0.033(3) -0.004(2) 0.014(2) -0.002(2)
C50 0.155(9) 0.048(4) 0.045(4) 0.008(3) 0.025(5) 0.021(5)
C51 0.274(16) 0.080(7) 0.055(5) 0.019(5) 0.075(8) 0.034(9)
C52 0.204(12) 0.069(6) 0.061(5) 0.034(5) 0.058(7) 0.044(7)
C53 0.081(5) 0.042(4) 0.068(5) 0.016(3) 0.034(4) 0.018(3)
C54 0.040(3) 0.047(3) 0.046(3) 0.008(3) 0.016(3) 0.009(3)
C55 0.047(3) 0.044(3) 0.035(3) 0.003(2) 0.014(3) 0.013(3)
C56 0.055(4) 0.059(4) 0.063(4) -0.028(4) 0.013(4) 0.005(3)
C57 0.053(5) 0.090(7) 0.086(6) -0.042(5) 0.007(5) -0.002(4)
C58 0.039(4) 0.075(6) 0.146(9) -0.070(6) 0.022(5) -0.008(4)
C59 0.070(5) 0.054(4) 0.124(8) -0.024(5) 0.068(6) -0.010(4)
C60 0.043(3) 0.054(4) 0.064(4) -0.008(3) 0.028(3) -0.006(3)
C61 0.038(3) 0.046(3) 0.046(3) -0.007(3) 0.016(3) 0.007(3)
C62 0.050(3) 0.025(3) 0.042(3) 0.009(2) 0.013(3) -0.004(2)
C63 0.052(4) 0.034(3) 0.042(3) 0.008(2) 0.006(3) -0.011(3)
C64 0.074(5) 0.033(3) 0.035(3) 0.004(2) 0.010(3) -0.010(3)
C65 0.064(4) 0.034(3) 0.041(3) 0.001(2) 0.021(3) 0.000(3)
C66 0.051(3) 0.039(3) 0.037(3) 0.001(2) 0.014(3) 0.004(3)
C67 0.046(3) 0.029(3) 0.036(3) 0.008(2) 0.015(3) -0.001(2)
B1 0.039(3) 0.033(3) 0.036(3) -0.004(3) 0.015(3) 0.003(3)
O10 0.126(7) 0.132(7) 0.198(10) -0.082(7) 0.064(7) -0.001(6)
C68 0.088(7) 0.087(7) 0.103(8) -0.032(6) 0.023(6) 0.033(6)
C69 0.066(6) 0.091(7) 0.140(10) -0.034(7) 0.011(6) 0.016(5)
C70 0.155(11) 0.169(12) 0.089(8) 0.015(8) 0.056(8) 0.103(10)

loop_
_atom_type_symbol
_atom_type_description
_atom_type_scat_dispersion_real
_atom_type_scat_dispersion_imag
_atom_type_scat_source
C C 0.0033 0.0016 'International Tables Vol C Tables 4.2.6.8 and 6.1.1.4'
H H 0.0000 0.0000 'International Tables Vol C Tables 4.2.6.8 and 6.1.1.4'
B B 0.0013 0.0007 'International Tables Vol C Tables 4.2.6.8 and 6.1.1.4'
Br Br -0.2901 2.4595 'International Tables Vol C Tables 4.2.6.8 and 6.1.1.4'
N N 0.0061 0.0033 'International Tables Vol C Tables 4.2.6.8 and 6.1.1.4'
O O 0.0106 0.0060 'International Tables Vol C Tables 4.2.6.8 and 6.1.1.4'
Tb Tb -0.1723 4.1537 'International Tables Vol C Tables 4.2.6.8 and 6.1.1.4'
Zn Zn 0.2839 1.4301 'International Tables Vol C Tables 4.2.6.8 and 6.1.1.4'

loop_
_geom_angle_atom_site_label_1
_geom_angle_atom_site_label_2
_geom_angle_atom_site_label_3
_geom_angle
O3 Tb O6 138.69(12)
O3 Tb O2 63.87(12)
O6 Tb O2 129.56(12)
O3 Tb O7 147.43(12)
O6 Tb O7 65.01(12)
O2 Tb O7 123.84(12)
O3 Tb O9 74.95(13)
O6 Tb O9 110.62(13)
O2 Tb O9 119.66(13)
O7 Tb O9 74.74(13)
O3 Tb O8 93.67(12)
O6 Tb O8 127.27(12)
O2 Tb O8 70.47(12)
O7 Tb O8 64.91(11)
O9 Tb O8 70.33(13)
O3 Tb O5 84.20(12)
O6 Tb O5 64.48(12)
O2 Tb O5 79.91(12)
O7 Tb O5 127.19(12)
O9 Tb O5 138.49(13)
O8 Tb O5 147.76(12)
O3 Tb O1 127.11(12)
O6 Tb O1 75.32(12)
O2 Tb O1 63.78(11)
O7 Tb O1 73.45(12)
O9 Tb O1 140.82(13)
O8 Tb O1 75.79(12)
O5 Tb O1 79.99(12)
O3 Tb O4 64.09(12)
O6 Tb O4 78.98(12)
O2 Tb O4 120.49(12)
O7 Tb O4 115.47(12)
O9 Tb O4 70.49(14)
O8 Tb O4 138.79(13)
O5 Tb O4 68.14(13)
O1 Tb O4 145.41(12)
N1 Zn1 O3 144.52(16)
N1 Zn1 N2 93.74(18)
O3 Zn1 N2 86.70(16)
N1 Zn1 O2 88.50(16)
O3 Zn1 O2 72.39(13)
N2 Zn1 O2 145.59(16)
N1 Zn1 Br1 98.74(13)
O3 Zn1 Br1 115.87(10)
N2 Zn1 Br1 102.18(12)
O2 Zn1 Br1 111.41(10)
N4 Zn2 N3 91.74(17)
N4 Zn2 O7 87.54(16)
N3 Zn2 O7 141.26(16)
N4 Zn2 O6 148.50(16)
N3 Zn2 O6 87.78(15)
O7 Zn2 O6 73.74(13)
N4 Zn2 Br3 96.6(3)
N3 Zn2 Br3 119.9(3)
O7 Zn2 Br3 98.6(3)
O6 Zn2 Br3 110.8(3)
N4 Zn2 Br2 103.31(13)
N3 Zn2 Br2 102.52(13)
O7 Zn2 Br2 115.34(11)
O6 Zn2 Br2 107.53(10)
Br3 Zn2 Br2 18.1(2)
C2 O1 C1 114.6(4)
C2 O1 Tb 116.0(3)
C1 O1 Tb 126.7(3)
C7 O2 Zn1 126.0(3)
C7 O2 Tb 122.0(3)
Zn1 O2 Tb 110.85(14)
C20 O3 Zn1 121.9(3)
C20 O3 Tb 123.6(3)
Zn1 O3 Tb 112.81(15)
C19 O4 C21 116.8(4)
C19 O4 Tb 115.5(3)
C21 O4 Tb 127.6(3)
C23 O5 C22 115.9(4)
C23 O5 Tb 116.7(3)
C22 O5 Tb 127.1(3)
C28 O6 Zn2 127.1(3)
C28 O6 Tb 122.3(3)
Zn2 O6 Tb 107.74(14)
C41 O7 Zn2 128.5(3)
C41 O7 Tb 123.2(3)
Zn2 O7 Tb 107.77(14)
C40 O8 C42 116.6(4)
C40 O8 Tb 118.7(3)
C42 O8 Tb 124.1(3)
C43 O9 Tb 130.5(4)
C8 N1 C9 116.9(5)
C8 N1 Zn1 125.3(4)
C9 N1 Zn1 116.4(4)
C14 N2 C13 115.0(5)
C14 N2 Zn1 123.1(4)
C13 N2 Zn1 120.4(4)
C29 N3 C30 115.8(5)
C29 N3 Zn2 127.7(4)
C30 N3 Zn2 116.4(4)
C35 N4 C34 116.5(5)
C35 N4 Zn2 127.8(4)
C34 N4 Zn2 115.7(4)
C3 C2 O1 124.4(5)
C3 C2 C7 122.0(5)
O1 C2 C7 113.6(4)
C2 C3 C4 119.6(5)
C5 C4 C3 119.7(5)
C4 C5 C6 122.2(5)
C5 C6 C7 119.1(5)
C5 C6 C8 117.0(5)
C7 C6 C8 123.8(5)
O2 C7 C2 118.1(4)
O2 C7 C6 124.5(5)
C2 C7 C6 117.4(5)
N1 C8 C6 129.1(5)
N1 C9 C10 114.9(5)
C13 C10 C9 111.5(5)
C13 C10 C12 110.7(5)
C9 C10 C12 110.9(5)
C13 C10 C11 106.9(5)
C9 C10 C11 107.3(5)
C12 C10 C11 109.4(5)
N2 C13 C10 116.6(5)
N2 C14 C15 127.1(5)
C16 C15 C20 118.4(5)
C16 C15 C14 116.8(5)
C20 C15 C14 124.8(5)
C17 C16 C15 121.8(6)
C16 C17 C18 119.9(6)
C19 C18 C17 119.2(6)
C18 C19 O4 124.0(5)
C18 C19 C20 122.1(5)
O4 C19 C20 113.9(5)
O3 C20 C19 118.7(5)
O3 C20 C15 122.7(5)
C19 C20 C15 118.6(5)
C24 C23 O5 123.9(5)
C24 C23 C28 122.3(5)
O5 C23 C28 113.8(4)
C23 C24 C25 119.6(6)
C26 C25 C24 119.5(6)
C25 C26 C27 121.6(5)
C28 C27 C26 119.3(5)
C28 C27 C29 124.6(5)
C26 C27 C29 116.0(5)
O6 C28 C27 125.0(5)
O6 C28 C23 117.3(4)
C27 C28 C23 117.6(5)
N3 C29 C27 127.5(5)
N3 C30 C31 114.7(5)
C33 C31 C34 110.5(5)
C33 C31 C32 110.7(5)
C34 C31 C32 108.0(5)
C33 C31 C30 110.9(5)
C34 C31 C30 110.7(5)
C32 C31 C30 105.9(5)
N4 C34 C31 114.0(4)
N4 C35 C36 127.5(5)
C37 C36 C41 120.2(5)
C37 C36 C35 116.2(5)
C41 C36 C35 123.5(5)
C38 C37 C36 121.5(6)
C37 C38 C39 119.6(5)
C40 C39 C38 118.9(5)
C39 C40 O8 123.2(5)
C39 C40 C41 123.1(5)
O8 C40 C41 113.7(4)
O7 C41 C40 118.4(4)
O7 C41 C36 125.1(5)
C40 C41 C36 116.5(5)
C45 C44 C49 124.2(6)
C44 C45 C46 119.4(6)
C47 C46 C45 118.9(6)
C46 C47 C48 120.0(6)
C49 C48 C47 123.6(6)
C48 C49 C44 113.9(5)
C48 C49 B1 123.1(5)
C44 C49 B1 122.9(5)
C55 C50 C51 122.7(8)
C52 C51 C50 120.8(8)
C51 C52 C53 119.4(8)
C52 C53 C54 119.5(7)
C55 C54 C53 123.0(6)
C50 C55 C54 114.3(6)
C50 C55 B1 122.0(6)
C54 C55 B1 123.7(5)
C57 C56 C61 123.8(8)
C56 C57 C58 120.0(8)
C59 C58 C57 119.5(8)
C58 C59 C60 119.2(8)
C59 C60 C61 123.3(7)
C60 C61 C56 114.2(6)
C60 C61 B1 122.4(5)
C56 C61 B1 123.2(6)
C63 C62 C67 123.2(6)
C62 C63 C64 119.9(6)
C65 C64 C63 118.2(6)
C66 C65 C64 120.5(6)
C65 C66 C67 123.4(6)
C66 C67 C62 114.9(5)
C66 C67 B1 122.7(5)
C62 C67 B1 122.2(5)
C61 B1 C49 107.9(5)
C61 B1 C67 110.0(5)
C49 B1 C67 109.5(5)
C61 B1 C55 111.6(5)
C49 B1 C55 110.2(4)
C67 B1 C55 107.6(4)
O10 C68 C69 118.2(9)
O10 C68 C70 123.1(11)
C69 C68 C70 118.5(11)

loop_
_geom_bond_atom_site_label_1
_geom_bond_atom_site_label_2
_geom_bond_distance
Tb O3 2.340(3)
Tb O6 2.342(3)
Tb O2 2.357(3)
Tb O7 2.360(3)
Tb O9 2.478(4)
Tb O8 2.482(4)
Tb O5 2.486(4)
Tb O1 2.544(3)
Tb O4 2.568(4)
Zn1 N1 2.066(5)
Zn1 O3 2.086(3)
Zn1 N2 2.111(5)
Zn1 O2 2.121(3)
Zn1 Br1 2.4187(9)
Zn2 N4 2.078(4)
Zn2 N3 2.080(4)
Zn2 O7 2.095(3)
Zn2 O6 2.115(3)
Zn2 Br3 2.341(7)
Zn2 Br2 2.4010(11)
O1 C2 1.379(6)
O1 C1 1.455(6)
O2 C7 1.331(6)
O3 C20 1.335(6)
O4 C19 1.395(6)
O4 C21 1.439(6)
O5 C23 1.392(6)
O5 C22 1.430(7)
O6 C28 1.336(6)
O7 C41 1.330(6)
O8 C40 1.393(6)
O8 C42 1.439(6)
O9 C43 1.503(9)
N1 C8 1.256(7)
N1 C9 1.470(7)
N2 C14 1.282(7)
N2 C13 1.480(7)
N3 C29 1.266(7)
N3 C30 1.484(7)
N4 C35 1.286(7)
N4 C34 1.468(7)
C2 C3 1.371(7)
C2 C7 1.412(7)
C3 C4 1.391(8)
C4 C5 1.359(9)
C5 C6 1.391(7)
C6 C7 1.414(7)
C6 C8 1.457(8)
C9 C10 1.524(8)
C10 C13 1.514(9)
C10 C12 1.533(8)
C10 C11 1.542(8)
C14 C15 1.440(8)
C15 C16 1.403(8)
C15 C20 1.410(7)
C16 C17 1.375(10)
C17 C18 1.394(9)
C18 C19 1.376(8)
C19 C20 1.402(8)
C23 C24 1.377(8)
C23 C28 1.402(7)
C24 C25 1.382(8)
C25 C26 1.364(8)
C26 C27 1.413(7)
C27 C28 1.394(7)
C27 C29 1.451(7)
C30 C31 1.530(8)
C31 C33 1.517(8)
C31 C34 1.522(8)
C31 C32 1.523(8)
C35 C36 1.452(8)
C36 C37 1.396(8)
C36 C41 1.409(7)
C37 C38 1.361(9)
C38 C39 1.406(9)
C39 C40 1.369(8)
C40 C41 1.407(7)
C44 C45 1.386(8)
C44 C49 1.395(8)
C45 C46 1.387(9)
C46 C47 1.373(9)
C47 C48 1.396(8)
C48 C49 1.391(8)
C49 B1 1.646(8)
C50 C55 1.378(9)
C50 C51 1.402(11)
C51 C52 1.339(13)
C52 C53 1.362(11)
C53 C54 1.405(8)
C54 C55 1.393(8)
C55 B1 1.658(9)
C56 C57 1.353(11)
C56 C61 1.416(9)
C57 C58 1.391(14)
C58 C59 1.381(13)
C59 C60 1.392(9)
C60 C61 1.400(9)
C61 B1 1.641(9)
C62 C63 1.377(8)
C62 C67 1.398(8)
C63 C64 1.396(9)
C64 C65 1.390(9)
C65 C66 1.363(8)
C66 C67 1.396(8)
C67 B1 1.658(8)
O10 C68 1.336(12)
C68 C69 1.452(10)
C68 C70 1.466(10)
O11 C71 1.431(5)
C72 O12 1.440(3)
